data_1504975
loop_
_publ_author_name
'Mortimer, Anne J Price'
'Aliev, Abil E.'
'Tocher, Derek A.'
'Porter, Michael J.'

_publ_section_title
;
 Synthesis of the tagetitoxin core via photo-Stevens rearrangement.
;
_journal_issue 23
_journal_name_full 'Organic letters'
_journal_page_first 5477
_journal_page_last 5480
_journal_paper_doi 10.1021/ol802297h
_journal_volume 10
_journal_year 2008
_chemical_formula_sum 'C18 H28 O6 S Si'
_chemical_formula_weight 400.55
_chemical_name_systematic
;
 ?
;
_space_group_IT_number 19
_symmetry_cell_setting orthorhombic
_symmetry_space_group_name_Hall 'P 2ac 2ab'
_symmetry_space_group_name_H-M 'P 21 21 21'
_atom_sites_solution_hydrogens geom
_atom_sites_solution_primary direct
_atom_sites_solution_secondary difmap
_audit_creation_method SHELXL-97
_cell_angle_alpha 90.00
_cell_angle_beta 90.00
_cell_angle_gamma 90.00
_cell_formula_units_Z 4
_cell_length_a 6.4058(8)
_cell_length_b 11.0838(14)
_cell_length_c 28.504(4)
_cell_measurement_temperature 150(2)
_cell_volume 2023.8(5)
_computing_cell_refinement 'Bruker SAINT'
_computing_data_collection 'Bruker SMART'
_computing_data_reduction 'Bruker SAINT'
_computing_structure_refinement 'SHELXL-97 (Sheldrick, 1997)'
_computing_structure_solution 'SHELXS-97 (Sheldrick, 1990)'
_diffrn_ambient_temperature 150(2)
_diffrn_measured_fraction_theta_full 0.997
_diffrn_measured_fraction_theta_max 0.979
_diffrn_measurement_device_type 'Bruker SMART APEX CCD diffractometer'
_diffrn_measurement_method '\w rotation with narrow frames'
_diffrn_radiation_monochromator graphite
_diffrn_radiation_source 'fine-focus sealed tube'
_diffrn_radiation_type MoK\a
_diffrn_radiation_wavelength 0.71073
_diffrn_reflns_av_R_equivalents 0.0518
_diffrn_reflns_av_sigmaI/netI 0.0563
_diffrn_reflns_limit_h_max 8
_diffrn_reflns_limit_h_min -8
_diffrn_reflns_limit_k_max 14
_diffrn_reflns_limit_k_min -14
_diffrn_reflns_limit_l_max 37
_diffrn_reflns_limit_l_min -37
_diffrn_reflns_number 17408
_diffrn_reflns_theta_full 26.00
_diffrn_reflns_theta_max 28.28
_diffrn_reflns_theta_min 2.82
_exptl_absorpt_coefficient_mu 0.249
_exptl_absorpt_correction_T_max 0.9852
_exptl_absorpt_correction_T_min 0.9335
_exptl_absorpt_correction_type multi-scan
_exptl_crystal_colour colourless
_exptl_crystal_density_diffrn 1.315
_exptl_crystal_density_method 'not measured'
_exptl_crystal_description plate
_exptl_crystal_F_000 856
_exptl_crystal_size_max 0.28
_exptl_crystal_size_mid 0.18
_exptl_crystal_size_min 0.06
_refine_diff_density_max 0.398
_refine_diff_density_min -0.261
_refine_diff_density_rms 0.064
_refine_ls_abs_structure_details 'Flack H D (1983), Acta Cryst. A39, 876-881'
_refine_ls_abs_structure_Flack -0.05(9)
_refine_ls_extinction_method none
_refine_ls_goodness_of_fit_ref 1.036
_refine_ls_hydrogen_treatment mixed
_refine_ls_matrix_type full
_refine_ls_number_parameters 235
_refine_ls_number_reflns 4829
_refine_ls_number_restraints 0
_refine_ls_restrained_S_all 1.036
_refine_ls_R_factor_all 0.0595
_refine_ls_R_factor_gt 0.0485
_refine_ls_shift/su_max 0.001
_refine_ls_shift/su_mean 0.000
_refine_ls_structure_factor_coef Fsqd
_refine_ls_weighting_details 'calc w=1/[\s^2^(Fo^2^)+(0.0629P)^2^+0.0487P] where P=(Fo^2^+2Fc^2^)/3'
_refine_ls_weighting_scheme calc
_refine_ls_wR_factor_gt 0.1083
_refine_ls_wR_factor_ref 0.1148
_reflns_number_gt 4165
_reflns_number_total 4829
_reflns_threshold_expression I>2\s(I)
_cod_data_source_file ol802297h_si_002.cif
_cod_data_source_block str0640
_cod_original_cell_volume 2023.8(4)
_cod_original_sg_symbol_H-M P2(1)2(1)2(1)
_cod_database_code 1504975

loop_
_symmetry_equiv_pos_as_xyz
'x, y, z'
'-x+1/2, -y, z+1/2'
'-x, y+1/2, -z+1/2'
'x+1/2, -y+1/2, -z'

loop_
_atom_site_label
_atom_site_type_symbol
_atom_site_fract_x
_atom_site_fract_y
_atom_site_fract_z
_atom_site_U_iso_or_equiv
_atom_site_adp_type
_atom_site_occupancy
_atom_site_symmetry_multiplicity
_atom_site_calc_flag
_atom_site_refinement_flags
S1 S 0.88382(10) -0.19557(5) 0.77765(2) 0.02359(15) Uani 1 1 d .
Si1 Si 0.48151(11) 0.03928(6) 0.90026(2) 0.02236(16) Uani 1 1 d .
O1 O 0.3349(3) -0.03818(16) 0.86253(6) 0.0254(4) Uani 1 1 d .
O2 O 0.7113(3) 0.05694(16) 0.87383(6) 0.0243(4) Uani 1 1 d .
O3 O 0.6921(3) -0.18921(16) 0.85609(6) 0.0280(4) Uani 1 1 d .
O4 O 0.5825(3) -0.00783(15) 0.74933(6) 0.0226(4) Uani 1 1 d .
O5 O 0.7659(3) 0.06726(17) 0.69022(7) 0.0354(5) Uani 1 1 d .
O6 O 1.2087(3) -0.20814(17) 0.71311(6) 0.0326(5) Uani 1 1 d .
C1 C 0.7428(6) -0.0370(4) 0.97289(14) 0.0673(13) Uani 1 1 d .
H1A H 0.7644 -0.0810 1.0023 0.101 Uiso 1 1 calc R
H1B H 0.7779 0.0482 0.9774 0.101 Uiso 1 1 calc R
H1C H 0.8326 -0.0713 0.9485 0.101 Uiso 1 1 calc R
C2 C 0.3775(7) -0.0013(4) 0.99819(11) 0.0591(10) Uani 1 1 d .
H2A H 0.4024 -0.0497 1.0264 0.089 Uiso 1 1 calc R
H2B H 0.2302 -0.0075 0.9892 0.089 Uiso 1 1 calc R
H2C H 0.4120 0.0832 1.0046 0.089 Uiso 1 1 calc R
C3 C 0.4601(8) -0.1810(3) 0.95228(12) 0.0689(13) Uani 1 1 d .
H3A H 0.4790 -0.2227 0.9823 0.103 Uiso 1 1 calc R
H3B H 0.5516 -0.2173 0.9286 0.103 Uiso 1 1 calc R
H3C H 0.3144 -0.1885 0.9422 0.103 Uiso 1 1 calc R
C4 C 0.5149(5) -0.0481(3) 0.95803(9) 0.0324(6) Uani 1 1 d .
C5 C 0.5156(5) 0.2755(3) 0.93596(10) 0.0378(7) Uani 1 1 d .
H5A H 0.4562 0.3566 0.9391 0.057 Uiso 1 1 calc R
H5B H 0.6518 0.2807 0.9204 0.057 Uiso 1 1 calc R
H5C H 0.5328 0.2395 0.9671 0.057 Uiso 1 1 calc R
C6 C 0.1469(4) 0.1964(3) 0.92741(10) 0.0362(7) Uani 1 1 d .
H6A H 0.0962 0.2796 0.9297 0.054 Uiso 1 1 calc R
H6B H 0.1508 0.1601 0.9587 0.054 Uiso 1 1 calc R
H6C H 0.0530 0.1497 0.9072 0.054 Uiso 1 1 calc R
C7 C 0.3483(4) 0.2562(2) 0.85813(9) 0.0288(6) Uani 1 1 d .
H7A H 0.2889 0.3372 0.8618 0.043 Uiso 1 1 calc R
H7B H 0.2570 0.2077 0.8380 0.043 Uiso 1 1 calc R
H7C H 0.4868 0.2623 0.8437 0.043 Uiso 1 1 calc R
C8 C 0.3672(4) 0.1962(2) 0.90629(8) 0.0249(5) Uani 1 1 d .
C9 C 0.4140(4) -0.0778(2) 0.81834(9) 0.0230(5) Uani 1 1 d .
H9A H 0.2942 -0.0863 0.7961 0.028 Uiso 1 1 calc R
C10 C 0.5649(4) 0.0159(2) 0.79866(8) 0.0220(5) Uani 1 1 d .
H10A H 0.4999 0.0973 0.8026 0.026 Uiso 1 1 calc R
C11 C 0.7639(4) 0.0123(2) 0.82829(8) 0.0217(5) Uani 1 1 d .
H11A H 0.8747 0.0635 0.8137 0.026 Uiso 1 1 calc R
C12 C 0.8422(4) -0.1170(2) 0.83445(9) 0.0224(5) Uani 1 1 d .
H12A H 0.9740 -0.1174 0.8532 0.027 Uiso 1 1 calc R
C13 C 0.5191(4) -0.2003(2) 0.82364(8) 0.0261(5) Uani 1 1 d .
H13A H 0.4160 -0.2598 0.8363 0.031 Uiso 1 1 calc R
C14 C 0.6147(4) -0.2498(2) 0.77827(10) 0.0276(6) Uani 1 1 d .
H14A H 0.5375 -0.2196 0.7506 0.033 Uiso 1 1 calc R
H14B H 0.6109 -0.3391 0.7781 0.033 Uiso 1 1 calc R
C15 C 0.9218(4) -0.0896(2) 0.73399(9) 0.0228(5) Uani 1 1 d .
C16 C 0.7655(4) -0.0012(2) 0.72293(9) 0.0228(5) Uani 1 1 d .
C17 C 1.1020(4) -0.1176(2) 0.70537(9) 0.0239(5) Uani 1 1 d .
C18 C 1.1606(5) -0.0353(3) 0.66515(10) 0.0334(6) Uani 1 1 d .
H18A H 1.2847 -0.0672 0.6493 0.050 Uiso 1 1 calc R
H18B H 1.1905 0.0456 0.6773 0.050 Uiso 1 1 calc R
H18C H 1.0445 -0.0311 0.6428 0.050 Uiso 1 1 calc R

loop_
_atom_site_aniso_label
_atom_site_aniso_U_11
_atom_site_aniso_U_22
_atom_site_aniso_U_33
_atom_site_aniso_U_23
_atom_site_aniso_U_13
_atom_site_aniso_U_12
S1 0.0204(3) 0.0196(3) 0.0308(3) -0.0003(3) -0.0016(3) 0.0032(2)
Si1 0.0201(3) 0.0252(3) 0.0218(3) -0.0001(3) -0.0014(3) -0.0041(3)
O1 0.0208(9) 0.0290(9) 0.0265(9) -0.0053(8) 0.0008(7) -0.0045(8)
O2 0.0228(9) 0.0271(10) 0.0229(9) -0.0055(7) -0.0001(7) -0.0059(8)
O3 0.0234(9) 0.0270(9) 0.0334(10) 0.0054(8) -0.0028(8) -0.0032(8)
O4 0.0200(9) 0.0263(9) 0.0216(9) -0.0045(7) -0.0021(7) 0.0035(7)
O5 0.0359(12) 0.0351(11) 0.0351(11) 0.0096(9) 0.0079(9) 0.0147(9)
O6 0.0248(10) 0.0329(10) 0.0401(11) -0.0041(9) 0.0009(8) 0.0101(9)
C1 0.042(2) 0.094(3) 0.066(2) 0.049(2) -0.0129(18) -0.006(2)
C2 0.074(3) 0.072(2) 0.0309(17) 0.0112(17) 0.0074(18) 0.007(2)
C3 0.113(4) 0.049(2) 0.044(2) 0.0157(17) 0.011(2) -0.023(2)
C4 0.0349(15) 0.0350(14) 0.0274(13) 0.0092(11) -0.0044(12) -0.0063(13)
C5 0.0404(17) 0.0353(15) 0.0375(16) -0.0109(12) -0.0059(14) -0.0041(14)
C6 0.0325(16) 0.0447(16) 0.0315(15) -0.0014(13) 0.0066(12) 0.0029(14)
C7 0.0310(15) 0.0253(13) 0.0303(15) 0.0007(11) 0.0016(12) 0.0042(11)
C8 0.0225(12) 0.0285(13) 0.0236(13) -0.0031(11) 0.0011(10) 0.0002(11)
C9 0.0169(12) 0.0286(12) 0.0234(13) -0.0068(10) -0.0019(10) -0.0023(10)
C10 0.0185(12) 0.0237(12) 0.0237(12) -0.0020(10) -0.0013(10) 0.0026(10)
C11 0.0177(12) 0.0231(12) 0.0243(12) -0.0016(10) -0.0011(10) -0.0045(10)
C12 0.0162(12) 0.0269(13) 0.0240(13) 0.0035(10) -0.0022(10) -0.0017(10)
C13 0.0223(13) 0.0235(12) 0.0326(14) -0.0043(11) -0.0027(11) -0.0068(11)
C14 0.0216(12) 0.0184(11) 0.0429(16) -0.0041(12) -0.0022(13) -0.0023(10)
C15 0.0235(13) 0.0201(11) 0.0250(13) -0.0006(10) -0.0020(10) 0.0013(10)
C16 0.0232(12) 0.0220(12) 0.0231(12) -0.0057(11) -0.0009(11) 0.0043(9)
C17 0.0196(13) 0.0235(12) 0.0285(13) -0.0062(10) -0.0043(11) -0.0006(10)
C18 0.0302(15) 0.0331(14) 0.0369(15) -0.0038(12) 0.0047(12) 0.0011(13)

loop_
_atom_type_symbol
_atom_type_description
_atom_type_scat_dispersion_real
_atom_type_scat_dispersion_imag
_atom_type_scat_source
C C 0.0033 0.0016 'International Tables Vol C Tables 4.2.6.8 and 6.1.1.4'
H H 0.0000 0.0000 'International Tables Vol C Tables 4.2.6.8 and 6.1.1.4'
O O 0.0106 0.0060 'International Tables Vol C Tables 4.2.6.8 and 6.1.1.4'
Si Si 0.0817 0.0704 'International Tables Vol C Tables 4.2.6.8 and 6.1.1.4'
S S 0.1246 0.1234 'International Tables Vol C Tables 4.2.6.8 and 6.1.1.4'

loop_
_geom_angle_atom_site_label_1
_geom_angle_atom_site_label_2
_geom_angle_atom_site_label_3
_geom_angle
C15 S1 C14 111.33(13)
C15 S1 C12 109.22(11)
C14 S1 C12 90.60(12)
O2 Si1 O1 105.47(9)
O2 Si1 C8 105.95(10)
O1 Si1 C8 108.28(11)
O2 Si1 C4 110.38(12)
O1 Si1 C4 110.87(11)
C8 Si1 C4 115.32(12)
C9 O1 Si1 121.90(15)
C11 O2 Si1 125.33(15)
C12 O3 C13 107.09(18)
C16 O4 C10 125.81(19)
C1 C4 C3 109.2(3)
C1 C4 C2 108.4(3)
C3 C4 C2 105.9(3)
C1 C4 Si1 107.7(2)
C3 C4 Si1 111.7(2)
C2 C4 Si1 113.9(2)
C7 C8 C6 106.2(2)
C7 C8 C5 107.0(2)
C6 C8 C5 110.5(2)
C7 C8 Si1 110.39(17)
C6 C8 Si1 113.13(19)
C5 C8 Si1 109.50(18)
O1 C9 C10 109.88(19)
O1 C9 C13 110.1(2)
C10 C9 C13 111.3(2)
O4 C10 C9 106.57(19)
O4 C10 C11 118.1(2)
C9 C10 C11 107.9(2)
O2 C11 C10 107.2(2)
O2 C11 C12 107.32(19)
C10 C11 C12 111.2(2)
O3 C12 C11 111.3(2)
O3 C12 S1 102.44(16)
C11 C12 S1 112.74(17)
O3 C13 C9 108.99(19)
O3 C13 C14 105.3(2)
C9 C13 C14 114.3(2)
C13 C14 S1 105.53(17)
C16 C15 C17 125.3(2)
C16 C15 S1 121.58(19)
C17 C15 S1 111.89(18)
O5 C16 O4 116.9(2)
O5 C16 C15 126.9(2)
O4 C16 C15 115.6(2)
O6 C17 C15 121.0(2)
O6 C17 C18 119.2(2)
C15 C17 C18 119.8(2)

loop_
_geom_bond_atom_site_label_1
_geom_bond_atom_site_label_2
_geom_bond_distance
S1 C15 1.728(3)
S1 C14 1.826(3)
S1 C12 1.858(3)
Si1 O2 1.6653(19)
Si1 O1 1.6660(18)
Si1 C8 1.895(3)
Si1 C4 1.922(3)
O1 C9 1.427(3)
O2 C11 1.430(3)
O3 C12 1.395(3)
O3 C13 1.449(3)
O4 C16 1.395(3)
O4 C10 1.435(3)
O5 C16 1.202(3)
O6 C17 1.235(3)
C1 C4 1.525(5)
C2 C4 1.534(5)
C3 C4 1.524(5)
C5 C8 1.546(4)
C6 C8 1.534(4)
C7 C8 1.530(3)
C9 C10 1.526(4)
C9 C13 1.523(4)
C10 C11 1.529(3)
C11 C12 1.528(4)
C13 C14 1.533(4)
C15 C16 1.436(3)
C15 C17 1.447(4)
C17 C18 1.512(4)

loop_
_geom_torsion_atom_site_label_1
_geom_torsion_atom_site_label_2
_geom_torsion_atom_site_label_3
_geom_torsion_atom_site_label_4
_geom_torsion
O2 Si1 O1 C9 1.4(2)
C8 Si1 O1 C9 114.47(19)
C4 Si1 O1 C9 -118.1(2)
O1 Si1 O2 C11 -0.4(2)
C8 Si1 O2 C11 -115.1(2)
C4 Si1 O2 C11 119.4(2)
O2 Si1 C4 C1 20.6(3)
O1 Si1 C4 C1 137.1(3)
C8 Si1 C4 C1 -99.4(3)
O2 Si1 C4 C3 -99.3(3)
O1 Si1 C4 C3 17.2(3)
C8 Si1 C4 C3 140.7(3)
O2 Si1 C4 C2 140.8(2)
O1 Si1 C4 C2 -102.7(2)
C8 Si1 C4 C2 20.8(3)
O2 Si1 C8 C7 57.62(19)
O1 Si1 C8 C7 -55.12(19)
C4 Si1 C8 C7 -179.97(17)
O2 Si1 C8 C6 176.41(17)
O1 Si1 C8 C6 63.7(2)
C4 Si1 C8 C6 -61.2(2)
O2 Si1 C8 C5 -59.9(2)
O1 Si1 C8 C5 -172.64(17)
C4 Si1 C8 C5 62.5(2)
Si1 O1 C9 C10 -35.5(3)
Si1 O1 C9 C13 87.5(2)
C16 O4 C10 C9 -140.5(2)
C16 O4 C10 C11 -19.1(3)
O1 C9 C10 O4 -161.03(19)
C13 C9 C10 O4 76.7(2)
O1 C9 C10 C11 71.2(3)
C13 C9 C10 C11 -51.0(3)
Si1 O2 C11 C10 32.8(3)
Si1 O2 C11 C12 -86.7(2)
O4 C10 C11 O2 171.06(19)
C9 C10 C11 O2 -68.2(2)
O4 C10 C11 C12 -71.9(3)
C9 C10 C11 C12 48.9(3)
C13 O3 C12 C11 66.8(2)
C13 O3 C12 S1 -53.9(2)
O2 C11 C12 O3 57.9(2)
C10 C11 C12 O3 -59.1(3)
O2 C11 C12 S1 172.32(16)
C10 C11 C12 S1 55.3(2)
C15 S1 C12 O3 142.81(16)
C14 S1 C12 O3 29.92(17)
C15 S1 C12 C11 23.1(2)
C14 S1 C12 C11 -89.75(19)
C12 O3 C13 C9 -67.5(2)
C12 O3 C13 C14 55.6(2)
O1 C9 C13 O3 -61.0(3)
C10 C9 C13 O3 61.1(3)
O1 C9 C13 C14 -178.5(2)
C10 C9 C13 C14 -56.4(3)
O3 C13 C14 S1 -28.8(2)
C9 C13 C14 S1 90.8(2)
C15 S1 C14 C13 -111.11(18)
C12 S1 C14 C13 -0.16(18)
C14 S1 C15 C16 38.4(2)
C12 S1 C15 C16 -60.1(2)
C14 S1 C15 C17 -129.72(18)
C12 S1 C15 C17 131.77(18)
C10 O4 C16 O5 -121.6(3)
C10 O4 C16 C15 66.8(3)
C17 C15 C16 O5 -4.7(4)
S1 C15 C16 O5 -171.1(2)
C17 C15 C16 O4 165.9(2)
S1 C15 C16 O4 -0.6(3)
C16 C15 C17 O6 -167.4(2)
S1 C15 C17 O6 0.2(3)
C16 C15 C17 C18 12.2(4)
S1 C15 C17 C18 179.84(19)

loop_
_cod_related_entry_id
_cod_related_entry_database
_cod_related_entry_code
1 ChemSpider 30651527
